data_7036362
loop_
_publ_author_name
'Pla, Daniel'
'Sadek, Omar'
'Cadet, Sarah'
'Mestre-Voegtl\'e, B\'eatrice'
'Gras, Emmanuel'

_publ_section_title
;
 Naphthylaminoborane: from structural switches to frustrated Lewis pair
 reactivity.
;
_journal_issue 42
_journal_name_full 'Dalton transactions (Cambridge, England : 2003)'
_journal_page_first 18340
_journal_page_last 18346
_journal_paper_doi 10.1039/c5dt02659h
_journal_volume 44
_journal_year 2015
_chemical_absolute_configuration unk
_chemical_formula_moiety 'C20 H26 B1 N1 O2'
_chemical_formula_sum 'C20 H26 B N O2'
_chemical_formula_weight 323.24
_chemical_name_systematic
'N,N-Dimethyl-6-(4,4,5,5-tetramethyl-1,3,2-dioxaborolan-2-yl)-1,2-dihydroacenaphthylen-5-amine '
_space_group_IT_number 19
_symmetry_cell_setting orthorhombic
_symmetry_space_group_name_Hall 'P 2ac 2ab'
_symmetry_space_group_name_H-M 'P 21 21 21'
_atom_sites_solution_hydrogens difmap
_atom_sites_solution_primary other
_audit_update_record
;
2015-05-27 deposited with the CCDC.
2015-09-02 downloaded from the CCDC.
;
_cell_angle_alpha 90
_cell_angle_beta 90
_cell_angle_gamma 90
_cell_formula_units_Z 4
_cell_length_a 10.38334(18)
_cell_length_b 11.57825(19)
_cell_length_c 14.9187(3)
_cell_measurement_reflns_used 17066
_cell_measurement_temperature 100
_cell_measurement_theta_max 31
_cell_measurement_theta_min 4
_cell_volume 1793.54(6)
_computing_cell_refinement 'CrysAlis, (Oxford Diffraction, 2002)'
_computing_data_collection 'Gemini, (Oxford Diffraction, 2006)'
_computing_data_reduction 'CrysAlis, (Oxford Diffraction, 2002)'
_computing_molecular_graphics 'CAMERON (Watkin et al., 1996)'
_computing_publication_material 'CRYSTALS (Betteridge et al., 2003)'
_computing_structure_refinement 'CRYSTALS (Betteridge et al., 2003)'
_computing_structure_solution 'Superflip (Palatinus & Chapuis, 2007)'
_diffrn_ambient_temperature 100
_diffrn_measured_fraction_theta_full 0.996
_diffrn_measured_fraction_theta_max 0.957
_diffrn_measurement_device Area
_diffrn_measurement_device_type 'Oxford Diffraction Gemini'
_diffrn_measurement_method '\f & \w scans'
_diffrn_radiation_monochromator graphite
_diffrn_radiation_type 'Mo K\a'
_diffrn_radiation_wavelength 0.71073
_diffrn_reflns_av_R_equivalents 0.029
_diffrn_reflns_limit_h_max 14
_diffrn_reflns_limit_h_min -14
_diffrn_reflns_limit_k_max 15
_diffrn_reflns_limit_k_min -15
_diffrn_reflns_limit_l_max 20
_diffrn_reflns_limit_l_min -21
_diffrn_reflns_number 46361
_diffrn_reflns_theta_full 27.039
_diffrn_reflns_theta_max 30.726
_diffrn_reflns_theta_min 2.968
_diffrn_standards_number 0
_exptl_absorpt_coefficient_mu 0.075
_exptl_absorpt_correction_T_max 0.99
_exptl_absorpt_correction_T_min 0.94
_exptl_absorpt_correction_type multi-scan
_exptl_absorpt_process_details 'CrysAlis, (Oxford Diffraction, 2002)'
_exptl_crystal_colour brown
_exptl_crystal_density_diffrn 1.197
_exptl_crystal_density_method 'not measured'
_exptl_crystal_description block
_exptl_crystal_F_000 696
_exptl_crystal_recrystallization_method 'vapour diffusion crystallization in heptane/cyclohexane'
_exptl_crystal_size_max 0.200
_exptl_crystal_size_mid 0.200
_exptl_crystal_size_min 0.150
_refine_diff_density_max 0.26
_refine_diff_density_min -0.14
_refine_ls_extinction_method None
_refine_ls_goodness_of_fit_ref 1.1278
_refine_ls_hydrogen_treatment constr
_refine_ls_matrix_type full
_refine_ls_number_parameters 217
_refine_ls_number_reflns 2761
_refine_ls_number_restraints 0
_refine_ls_R_factor_all 0.0349
_refine_ls_R_factor_gt 0.0319
_refine_ls_shift/su_max 0.0005834
_refine_ls_shift/su_mean 0.0000524
_refine_ls_structure_factor_coef F
_refine_ls_weighting_details
;
 Method, part 1, Chebychev polynomial, (Watkin, 1994, Prince, 1982) 
 [weight] = 1.0/[A~0~*T~0~(x)+A~1~*T~1~(x) ... +A~n-1~]*T~n-1~(x)] 
 where A~i~ are the Chebychev coefficients listed below and x= Fcalc/Fmax 
 Method = Robust Weighting (Prince, 1982) 
 W = [weight] * [1-(deltaF/6*sigmaF)^2^]^2^ 
 A~i~ are: 
 6.60 -2.13 4.08 
;
_refine_ls_weighting_scheme calc
_refine_ls_wR_factor_all 0.0350
_refine_ls_wR_factor_gt 0.0344
_refine_ls_wR_factor_ref 0.0343
_reflns_limit_h_max 14
_reflns_limit_h_min 0
_reflns_limit_k_max 15
_reflns_limit_k_min 0
_reflns_limit_l_max 21
_reflns_limit_l_min 0
_reflns_number_gt 2830
_reflns_number_total 3008
_reflns_threshold_expression I>2.0\s(I)
_oxford_refine_ls_r_factor_ref 0.0310
_oxford_reflns_number_all 3000
_oxford_reflns_threshold_expression_ref I>3.0\s(I)
_cod_data_source_file c5dt02659h2.cif
_cod_data_source_block 1
_cod_depositor_comments
;
The following automatic conversions were performed:

'_atom_sites_solution_primary' value 'Other' changed to 'other'
according to
/usr/data/users/saulius/crontab/automatic-downloads/rss-feeds/RSC/lib/dictionaries/cif_core.dic
dictionary named 'cif_core.dic' version 2.4.2 from 2011-04-26.

Automatic conversion script
Id: cif_fix_values 3271 2015-04-21 07:52:19Z andrius 

 Adding full bibliography for 7036360--7036367.cif.
;
_cod_original_cell_volume 1793.54(5)
_cod_original_sg_symbol_Hall 'P 2ac 2ab '
_cod_original_sg_symbol_H-M 'P 21 21 21 '
_cod_original_formula_sum 'C20 H26 B1 N1 O2'
_cod_database_code 7036362

loop_
_symmetry_equiv_pos_as_xyz
x,y,z
-x+1/2,-y,z+1/2
x+1/2,-y+1/2,-z
-x,y+1/2,-z+1/2

loop_
_atom_site_label
_atom_site_type_symbol
_atom_site_fract_x
_atom_site_fract_y
_atom_site_fract_z
_atom_site_U_iso_or_equiv
_atom_site_occupancy
_atom_site_adp_type
_atom_site_refinement_flags_posn
C1 C 0.55735(13) 0.71878(11) 0.62411(9) 0.0241 1.0000 Uani .
C2 C 0.49590(12) 0.65685(11) 0.70622(8) 0.0208 1.0000 Uani .
C3 C 0.59634(12) 0.48582(10) 0.80004(8) 0.0209 1.0000 Uani .
C4 C 0.70317(12) 0.41029(10) 0.80660(8) 0.0196 1.0000 Uani .
C5 C 0.80586(11) 0.41382(9) 0.74798(7) 0.0145 1.0000 Uani .
C6 C 0.90114(11) 0.50753(9) 0.60940(7) 0.0143 1.0000 Uani .
C7 C 0.88535(12) 0.59508(10) 0.54682(8) 0.0197 1.0000 Uani .
C8 C 0.77874(13) 0.67167(10) 0.54570(8) 0.0215 1.0000 Uani .
C9 C 0.59375(11) 0.56608(9) 0.73291(8) 0.0167 1.0000 Uani .
C10 C 0.80543(10) 0.49629(9) 0.67705(7) 0.0131 1.0000 Uani .
C11 C 0.68382(12) 0.65731(10) 0.60837(7) 0.0173 1.0000 Uani .
C12 C 0.69856(11) 0.57029(9) 0.67325(7) 0.0143 1.0000 Uani .
C13 C 0.88521(14) 0.22088(10) 0.77977(9) 0.0244 1.0000 Uani .
C14 C 1.01233(12) 0.38802(11) 0.81653(8) 0.0231 1.0000 Uani .
C15 C 1.23155(11) 0.38248(10) 0.57672(9) 0.0197 1.0000 Uani .
C16 C 1.14616(11) 0.28403(11) 0.53774(9) 0.0209 1.0000 Uani .
C17 C 1.33881(12) 0.34020(12) 0.63737(10) 0.0288 1.0000 Uani .
C18 C 1.28421(15) 0.46420(14) 0.50574(12) 0.0367 1.0000 Uani .
C19 C 1.18176(14) 0.24832(16) 0.44297(11) 0.0392 1.0000 Uani .
C20 C 1.13765(14) 0.17940(12) 0.59823(13) 0.0354 1.0000 Uani .
O1 O 1.14041(8) 0.45006(7) 0.62916(6) 0.0193 1.0000 Uani .
O2 O 1.01843(8) 0.33720(7) 0.53626(6) 0.0197 1.0000 Uani .
B1 B 1.01987(12) 0.42601(11) 0.59709(8) 0.0154 1.0000 Uani .
N1 N 0.91621(9) 0.33998(8) 0.75481(6) 0.0165 1.0000 Uani .
H11 H 0.5710 0.8024 0.6373 0.0291 1.0000 Uiso R
H12 H 0.5018 0.7121 0.5731 0.0307 1.0000 Uiso R
H21 H 0.4781 0.7095 0.7563 0.0256 1.0000 Uiso R
H22 H 0.4129 0.6184 0.6919 0.0269 1.0000 Uiso R
H31 H 0.5290 0.4821 0.8417 0.0262 1.0000 Uiso R
H41 H 0.7087 0.3560 0.8536 0.0240 1.0000 Uiso R
H71 H 0.9500 0.6066 0.5016 0.0252 1.0000 Uiso R
H81 H 0.7743 0.7326 0.5012 0.0271 1.0000 Uiso R
H131 H 0.9635 0.1768 0.7735 0.0354 1.0000 Uiso R
H132 H 0.8548 0.2148 0.8426 0.0367 1.0000 Uiso R
H133 H 0.8184 0.1935 0.7373 0.0366 1.0000 Uiso R
H141 H 1.0880 0.3410 0.8110 0.0334 1.0000 Uiso R
H142 H 0.9816 0.3878 0.8801 0.0344 1.0000 Uiso R
H143 H 1.0316 0.4664 0.7976 0.0334 1.0000 Uiso R
H172 H 1.3896 0.4046 0.6560 0.0433 1.0000 Uiso R
H171 H 1.3924 0.2846 0.6050 0.0420 1.0000 Uiso R
H173 H 1.3014 0.3034 0.6914 0.0423 1.0000 Uiso R
H182 H 1.3234 0.5307 0.5369 0.0542 1.0000 Uiso R
H181 H 1.3480 0.4219 0.4703 0.0533 1.0000 Uiso R
H183 H 1.2142 0.4883 0.4655 0.0553 1.0000 Uiso R
H192 H 1.1290 0.1829 0.4264 0.0591 1.0000 Uiso R
H191 H 1.2701 0.2244 0.4418 0.0573 1.0000 Uiso R
H193 H 1.1675 0.3113 0.3983 0.0587 1.0000 Uiso R
H202 H 1.0699 0.1290 0.5769 0.0527 1.0000 Uiso R
H201 H 1.2183 0.1366 0.5979 0.0523 1.0000 Uiso R
H203 H 1.1177 0.2031 0.6597 0.0510 1.0000 Uiso R

loop_
_atom_site_aniso_label
_atom_site_aniso_U_11
_atom_site_aniso_U_22
_atom_site_aniso_U_33
_atom_site_aniso_U_23
_atom_site_aniso_U_13
_atom_site_aniso_U_12
C1 0.0258(6) 0.0227(5) 0.0237(5) 0.0033(5) -0.0008(5) 0.0112(5)
C2 0.0168(5) 0.0205(5) 0.0253(5) -0.0012(4) -0.0007(4) 0.0050(4)
C3 0.0183(5) 0.0200(5) 0.0244(5) 0.0037(4) 0.0057(4) -0.0007(4)
C4 0.0211(5) 0.0174(5) 0.0204(5) 0.0058(4) 0.0025(4) 0.0006(4)
C5 0.0156(5) 0.0122(4) 0.0157(4) 0.0020(3) -0.0011(4) -0.0001(4)
C6 0.0166(5) 0.0121(4) 0.0141(4) -0.0006(3) -0.0002(4) 0.0024(4)
C7 0.0247(5) 0.0178(5) 0.0165(5) 0.0025(4) 0.0055(4) 0.0050(4)
C8 0.0305(6) 0.0170(5) 0.0169(5) 0.0041(4) 0.0023(5) 0.0073(5)
C9 0.0139(4) 0.0156(5) 0.0205(5) -0.0017(4) -0.0007(4) 0.0015(4)
C10 0.0151(4) 0.0111(4) 0.0129(4) -0.0001(3) -0.0017(4) 0.0006(4)
C11 0.0213(5) 0.0146(4) 0.0160(4) -0.0001(4) -0.0020(4) 0.0052(4)
C12 0.0159(5) 0.0128(4) 0.0141(4) -0.0005(3) -0.0013(4) 0.0012(4)
C13 0.0275(6) 0.0148(5) 0.0309(6) 0.0057(4) 0.0008(5) 0.0036(5)
C14 0.0222(5) 0.0237(5) 0.0234(6) 0.0006(5) -0.0073(5) 0.0025(5)
C15 0.0135(4) 0.0199(5) 0.0256(5) -0.0021(4) 0.0000(4) 0.0006(4)
C16 0.0127(4) 0.0221(5) 0.0278(6) -0.0075(5) -0.0037(4) 0.0049(4)
C17 0.0171(5) 0.0299(6) 0.0396(7) -0.0067(6) -0.0099(5) 0.0031(5)
C18 0.0292(7) 0.0351(7) 0.0458(8) 0.0099(7) 0.0143(7) 0.0002(6)
C19 0.0210(6) 0.0602(10) 0.0365(8) -0.0274(7) -0.0056(6) 0.0168(7)
C20 0.0219(6) 0.0185(6) 0.0658(11) 0.0029(6) -0.0058(7) 0.0008(5)
O1 0.0158(4) 0.0177(4) 0.0243(4) -0.0045(3) -0.0012(3) 0.0008(3)
O2 0.0129(3) 0.0209(4) 0.0251(4) -0.0079(3) -0.0030(3) 0.0051(3)
B1 0.0151(5) 0.0140(5) 0.0170(5) 0.0001(4) 0.0008(4) 0.0008(4)
N1 0.0173(4) 0.0139(4) 0.0184(4) 0.0028(3) -0.0029(4) 0.0028(3)

loop_
_atom_type_symbol
_atom_type_scat_dispersion_real
_atom_type_scat_dispersion_imag
_atom_type_scat_Cromer_Mann_a1
_atom_type_scat_Cromer_Mann_b1
_atom_type_scat_Cromer_Mann_a2
_atom_type_scat_Cromer_Mann_b2
_atom_type_scat_Cromer_Mann_a3
_atom_type_scat_Cromer_Mann_b3
_atom_type_scat_Cromer_Mann_a4
_atom_type_scat_Cromer_Mann_b4
_atom_type_scat_Cromer_Mann_c
_atom_type_scat_source
C 0.0033 0.0016 2.3100 20.8439 1.0200 10.2075 1.5886 0.5687 0.8650 51.6512 0.2156 'International Tables Vol C 4.2.6.8 and 6.1.1.4'
H 0.0000 0.0000 0.4930 10.5109 0.3229 26.1257 0.1402 3.1424 0.0408 57.7998 0.0030 'International Tables Vol C 4.2.6.8 and 6.1.1.4'
B 0.0013 0.0007 2.0545 23.2185 1.3326 1.0210 1.0979 60.3498 0.7068 0.1403 -0.1932 'International Tables Vol C 4.2.6.8 and 6.1.1.4'
N 0.0061 0.0033 12.2126 0.0057 3.1322 9.8933 2.0125 28.9975 1.1663 0.5826 -11.5290 'International Tables Vol C 4.2.6.8 and 6.1.1.4'
O 0.0106 0.0060 3.0485 13.2771 2.2868 5.7011 1.5463 0.3239 0.8670 32.9089 0.2508 'International Tables Vol C 4.2.6.8 and 6.1.1.4'
F 0.0171 0.0103 3.5392 10.2825 2.6412 4.2944 1.5170 0.2615 1.0243 26.1476 0.2776 'International Tables Vol C 4.2.6.8 and 6.1.1.4'
B 0.0013 0.0007 2.0545 23.2185 1.3326 1.0210 1.0979 60.3498 0.7068 0.1403 -0.1932 'International Tables Vol C 4.2.6.8 and 6.1.1.4'

loop_
_geom_angle_atom_site_label_1
_geom_angle_atom_site_label_2
_geom_angle_atom_site_label_3
_geom_angle
_geom_angle_publ_flag
C2 C1 C11 105.15(9) yes
C2 C1 H11 110.5 no
C11 C1 H11 111.3 no
C2 C1 H12 110.0 no
C11 C1 H12 111.2 no
H11 C1 H12 108.7 no
C1 C2 C9 104.57(10) yes
C1 C2 H21 113.0 no
C9 C2 H21 110.9 no
C1 C2 H22 113.1 no
C9 C2 H22 109.1 no
H21 C2 H22 106.2 no
C4 C3 C9 119.08(11) yes
C4 C3 H31 120.7 no
C9 C3 H31 120.2 no
C3 C4 C5 122.92(10) yes
C3 C4 H41 120.7 no
C5 C4 H41 116.4 no
C4 C5 C10 119.21(10) yes
C4 C5 N1 123.72(10) yes
C10 C5 N1 117.06(9) yes
C7 C6 C10 117.49(10) yes
C7 C6 B1 117.07(10) yes
C10 C6 B1 125.38(9) yes
C6 C7 C8 123.83(11) yes
C6 C7 H71 119.4 no
C8 C7 H71 116.7 no
C7 C8 C11 118.55(10) yes
C7 C8 H81 120.0 no
C11 C8 H81 121.5 no
C2 C9 C3 132.65(11) yes
C2 C9 C12 109.18(10) yes
C3 C9 C12 118.17(10) yes
C5 C10 C6 125.87(10) yes
C5 C10 C12 116.20(10) yes
C6 C10 C12 117.91(9) yes
C1 C11 C8 132.40(10) yes
C1 C11 C12 108.97(10) yes
C8 C11 C12 118.63(10) yes
C9 C12 C11 112.10(10) yes
C9 C12 C10 124.42(10) yes
C11 C12 C10 123.48(10) yes
N1 C13 H131 106.8 no
N1 C13 H132 112.2 no
H131 C13 H132 108.9 no
N1 C13 H133 107.0 no
H131 C13 H133 111.0 no
H132 C13 H133 111.0 no
N1 C14 H141 106.7 no
N1 C14 H142 112.1 no
H141 C14 H142 109.9 no
N1 C14 H143 108.2 no
H141 C14 H143 109.7 no
H142 C14 H143 110.1 no
C16 C15 C17 113.88(10) yes
C16 C15 C18 113.57(12) yes
C17 C15 C18 110.62(11) yes
C16 C15 O1 102.95(9) yes
C17 C15 O1 109.29(10) yes
C18 C15 O1 105.87(10) yes
C15 C16 C19 114.11(12) yes
C15 C16 C20 113.36(11) yes
C19 C16 C20 110.58(12) yes
C15 C16 O2 102.35(9) yes
C19 C16 O2 108.75(10) yes
C20 C16 O2 107.04(10) yes
C15 C17 H172 109.1 no
C15 C17 H171 109.7 no
H172 C17 H171 110.1 no
C15 C17 H173 109.6 no
H172 C17 H173 108.4 no
H171 C17 H173 110.0 no
C15 C18 H182 107.8 no
C15 C18 H181 107.9 no
H182 C18 H181 111.5 no
C15 C18 H183 109.6 no
H182 C18 H183 111.8 no
H181 C18 H183 108.2 no
C16 C19 H192 108.2 no
C16 C19 H191 109.2 no
H192 C19 H191 108.1 no
C16 C19 H193 112.7 no
H192 C19 H193 108.5 no
H191 C19 H193 109.9 no
C16 C20 H202 109.2 no
C16 C20 H201 110.7 no
H202 C20 H201 108.5 no
C16 C20 H203 110.3 no
H202 C20 H203 108.9 no
H201 C20 H203 109.2 no
C15 O1 B1 107.29(9) yes
C16 O2 B1 107.20(9) yes
C6 B1 O2 121.45(10) yes
C6 B1 O1 123.86(10) yes
O2 B1 O1 113.19(10) yes
C14 N1 C13 110.30(10) yes
C14 N1 C5 111.24(9) yes
C13 N1 C5 113.84(10) yes

loop_
_geom_bond_atom_site_label_1
_geom_bond_atom_site_label_2
_geom_bond_distance
_geom_bond_publ_flag
C1 C2 1.5562(18) yes
C1 C11 1.5120(16) yes
C1 H11 0.998 no
C1 H12 0.958 no
C2 C9 1.5150(16) yes
C2 H21 0.982 no
C2 H22 0.993 no
C3 C4 1.4159(17) yes
C3 C9 1.3666(16) yes
C3 H31 0.936 no
C4 C5 1.3796(16) yes
C4 H41 0.944 no
C5 C10 1.4254(14) yes
C5 N1 1.4332(14) yes
C6 C7 1.3877(15) yes
C6 C10 1.4223(15) yes
C6 B1 1.5635(16) yes
C7 C8 1.4185(16) yes
C7 H71 0.961 no
C8 C11 1.3686(17) yes
C8 H81 0.970 no
C9 C12 1.4067(15) yes
C10 C12 1.4031(14) yes
C11 C12 1.4055(15) yes
C13 N1 1.4641(15) yes
C13 H131 0.964 no
C13 H132 0.991 no
C13 H133 0.991 no
C14 N1 1.4674(15) yes
C14 H141 0.960 no
C14 H142 1.001 no
C14 H143 0.971 no
C15 C16 1.5569(17) yes
C15 C17 1.5162(17) yes
C15 C18 1.5217(19) yes
C15 O1 1.4560(14) yes
C16 C19 1.5187(18) yes
C16 C20 1.513(2) yes
C16 O2 1.4623(13) yes
C17 H172 0.955 no
C17 H171 0.978 no
C17 H173 0.992 no
C18 H182 0.988 no
C18 H181 0.979 no
C18 H183 0.983 no
C19 H192 0.967 no
C19 H191 0.958 no
C19 H193 0.999 no
C20 H202 0.967 no
C20 H201 0.973 no
C20 H203 0.979 no
O1 B1 1.3687(15) yes
O2 B1 1.3716(15) yes
